data_7719482
loop_
_publ_author_name
'Schwarz, Albert T.'
'Petersen, Nele'
'Str&#xf6;bele, Markus'
'Enseling, David'
'J&#xfc;stel, Thomas'
'Slabon, Adam'
'Meyer, H-J&#xfc;rgen'

_publ_section_title
;
 A mixed-anion compound based upon a [Pb<sub>4</sub>O<sub>4</sub>]
 heterocubane unit: synthesis, structure and electronic properties of
 Pb<sub>8</sub>O<sub>4</sub>I<sub>6</sub>(CN<sub>2</sub>).
;
_journal_issue 40
_journal_name_full 'Dalton transactions (Cambridge, England : 2003)'
_journal_page_first 15169
_journal_page_last 15175
_journal_paper_doi 10.1039/d5dt01979f
_journal_volume 54
_journal_year 2025
_chemical_formula_moiety 'C I6 N2 O4 Pb8'
_chemical_formula_sum 'C I6 N2 O4 Pb8'
_chemical_formula_weight 2522.95
_space_group_crystal_system monoclinic
_space_group_IT_number 15
_space_group_name_Hall '-C 2yc'
_space_group_name_H-M_alt 'C 1 2/c 1'
_atom_sites_solution_primary dual
_audit_creation_date 2024-10-07
_audit_creation_method
;
Olex2 1.5
(compiled 2024.02.16 svn.r378c4104 for OlexSys, GUI svn.r6928)
;
_audit_update_record
;
2024-10-07 deposited with the CCDC.	2025-09-09 downloaded from the CCDC.
;
_cell_angle_alpha 90
_cell_angle_beta 114.053(3)
_cell_angle_gamma 90
_cell_formula_units_Z 4
_cell_length_a 18.8050(5)
_cell_length_b 8.13080(10)
_cell_length_c 16.1378(4)
_cell_measurement_reflns_used 11589
_cell_measurement_temperature 150.00(11)
_cell_measurement_theta_max 45.2740
_cell_measurement_theta_min 2.7420
_cell_volume 2253.21(10)
_computing_cell_refinement 'CrysAlisPro 1.171.43.121a (Rigaku OD, 2024)'
_computing_data_collection 'CrysAlisPro system (CCD 43.121a 64-bit (release 24-04-2024))'
_computing_data_reduction 'CrysAlisPro 1.171.43.121a (Rigaku OD, 2024)'
_computing_molecular_graphics 'Olex2 1.5 (Dolomanov et al., 2009)'
_computing_publication_material 'Olex2 1.5 (Dolomanov et al., 2009)'
_computing_structure_refinement 'SHELXL 2019/3 (Sheldrick, 2015)'
_computing_structure_solution 'SHELXT  (Sheldrick, 2015)'
_diffrn_ambient_environment N~2~
_diffrn_ambient_temperature 150.00(11)
_diffrn_detector 'Hybrid Pixel Array Detector'
_diffrn_detector_area_resol_mean 10.0000
_diffrn_detector_type HyPix
_diffrn_measured_fraction_theta_full 1.000
_diffrn_measured_fraction_theta_max 1.000
_diffrn_measurement_details
;
List of Runs (angles in degrees, time in seconds):

  # Type    Start    End  Width  t~exp~   \w     \q     \k     \f   Frames
#--------------------------------------------------------------------------
  1  \w    -66.00  -9.00   0.50   38.00    --  -39.27  93.00 164.00  114
  2  \w     28.00  62.00   0.50   38.00    --   40.83 -93.00  52.00   68
  3  \w    -49.00 -24.00   0.50   38.00    --  -39.27 -67.00  93.67   50
  4  \w    -42.00 -17.00   0.50   38.00    --  -39.27 -85.00  68.13   50
  5  \w   -111.00 -34.00   0.50   38.00    --  -39.27 -19.00 -30.00  154
  6  \w   -110.00 -69.00   0.50   38.00    --  -39.27 -57.00  90.00   82
  7  \w    -74.00 -34.00   0.50   38.00    --  -39.27   0.00-180.00   80
  8  \w    -88.00 -63.00   0.50   38.00    --  -39.27   0.00 -30.00   50
  9  \w    -96.00 -68.00   0.50   38.00    --  -39.27-178.00-180.00   56
 10  \w   -105.00 -78.00   0.50   38.00    --  -39.27-178.00 -60.00   54
 11  \w   -108.00 -50.00   0.50   38.00    --  -39.27 -19.00  90.00  116
 12  \w    -85.00 -59.00   0.50   38.00    --  -39.27 -67.00  93.67   52
 13  \w    -29.00   5.00   0.50   38.00    --   40.83 -19.00 -30.00   68
 14  \w    -22.00   5.00   0.50   38.00    --   40.83 -19.00 -60.00   54
 15  \w    -28.00  -2.00   0.50   38.00    --   40.83 -19.00-120.00   52
 16  \w    -90.00 -41.00   0.50   38.00    --  -39.27 136.00  99.93   98
 17  \w    -59.00 -33.00   0.50   38.00    --  -39.27 -45.00 -11.60   52
 18  \w    -83.00 -37.00   0.50   38.00    --  -39.27 130.00  81.15   92
 19  \w    -99.00 -20.00   0.50   38.00    --  -39.27 -77.00-120.00  158
 20  \w    -90.00 -45.00   0.50   38.00    --  -39.27 137.00-119.45   90
 21  \w    -91.00 -41.00   0.50   38.00    --  -39.27 138.00  41.14  100
 22  \w    -87.00 -28.00   0.50   38.00    --  -39.27 -57.00-120.00  118
 23  \w    -64.00 -33.00   0.50   38.00    --  -39.27   0.00-120.00   62
 24  \w    -84.00 -32.00   0.50   38.00    --  -39.27 -43.00 136.51  104
 25  \w   -110.00 -32.00   0.50   38.00    --  -39.27 -57.00 -30.00  156
 26  \w   -109.00 -34.00   0.50   38.00    --  -39.27 -19.00 150.00  150
 27  \w   -110.00 -77.00   0.50   38.00    --  -39.27 -77.00 -60.00   66
 28  \w    -65.00 -20.00   0.50   38.00    --  -39.27 -77.00 -60.00   90
 29  \w    -65.00 -20.00   0.50   38.00    --  -39.27 -77.00-180.00   90
 30  \w    -99.00 -57.00   0.50   38.00    --  -39.27 -77.00 120.00   84
 31  \w    -51.00 -20.00   0.50   38.00    --  -39.27 -77.00 120.00   62
 32  \w    -42.00  30.00   0.50   38.00    --  -39.27  19.00  60.00  144
 33  \w    -57.00  19.00   0.50   38.00    --  -39.27  77.00-120.00  152
 34  \w   -106.00 -36.00   0.50   38.00    --  -39.27  -7.00-139.79  140
 35  \w    -88.00 -59.00   0.50   38.00    --  -39.27 -57.00  60.00   58
 36  \w    -53.00 -28.00   0.50   38.00    --  -39.27 -57.00  60.00   50
 37  \w   -106.00 -80.00   0.50   38.00    --  -39.27 -77.00   0.00   52
 38  \w    -48.00 -22.00   0.50   38.00    --  -39.27 -77.00   0.00   52
 39  \w     29.00  70.00   0.50   38.00    --   40.83 -99.00   0.00   82
 40  \w      1.00  70.00   0.50   38.00    --   40.83 -99.00 -90.00  138
;
_diffrn_measurement_device 'four-circle diffractometer'
_diffrn_measurement_device_type 'XtaLAB Synergy, Dualflex, HyPix'
_diffrn_measurement_method '\w scans'
_diffrn_orient_matrix_type 'CrysAlisPro convention (1999,Acta A55,543-557)'
_diffrn_orient_matrix_UB_11 -0.0376187000
_diffrn_orient_matrix_UB_12 -0.0257847000
_diffrn_orient_matrix_UB_13 -0.0051943000
_diffrn_orient_matrix_UB_21 -0.0156260000
_diffrn_orient_matrix_UB_22 0.0765493000
_diffrn_orient_matrix_UB_23 -0.0203899000
_diffrn_orient_matrix_UB_31 -0.0068415000
_diffrn_orient_matrix_UB_32 -0.0329456000
_diffrn_orient_matrix_UB_33 -0.0432879000
_diffrn_radiation_monochromator mirror
_diffrn_radiation_probe x-ray
_diffrn_radiation_type 'Mo K\a'
_diffrn_radiation_wavelength 0.71073
_diffrn_reflns_av_R_equivalents 0.0306
_diffrn_reflns_av_unetI/netI 0.0116
_diffrn_reflns_Laue_measured_fraction_full 1.000
_diffrn_reflns_Laue_measured_fraction_max 1.000
_diffrn_reflns_limit_h_max 22
_diffrn_reflns_limit_h_min -22
_diffrn_reflns_limit_k_max 9
_diffrn_reflns_limit_k_min -9
_diffrn_reflns_limit_l_max 19
_diffrn_reflns_limit_l_min -19
_diffrn_reflns_number 29157
_diffrn_reflns_point_group_measured_fraction_full 1.000
_diffrn_reflns_point_group_measured_fraction_max 1.000
_diffrn_reflns_theta_full 25.242
_diffrn_reflns_theta_max 25.347
_diffrn_reflns_theta_min 2.372
_diffrn_source 'micro-focus sealed X-ray tube'
_diffrn_source_type 'PhotonJet (Mo) X-ray Source'
_exptl_absorpt_coefficient_mu 67.772
_exptl_absorpt_correction_T_max 0.433
_exptl_absorpt_correction_T_min 0.155
_exptl_absorpt_correction_type gaussian
_exptl_absorpt_process_details
;
CrysAlisPro 1.171.43.121a (Rigaku Oxford Diffraction, 2024)
Numerical absorption correction based on gaussian integration over
a multifaceted crystal model
Empirical absorption correction using spherical harmonics,
implemented in SCALE3 ABSPACK scaling algorithm.
;
_exptl_crystal_colour 'clear colourless'
_exptl_crystal_colour_lustre clear
_exptl_crystal_colour_primary colourless
_exptl_crystal_density_diffrn 7.437
_exptl_crystal_description plate
_exptl_crystal_F_000 4104
_exptl_crystal_size_max 0.045
_exptl_crystal_size_mid 0.024
_exptl_crystal_size_min 0.019
_refine_diff_density_max 0.573
_refine_diff_density_min -0.629
_refine_diff_density_rms 0.148
_refine_ls_extinction_method none
_refine_ls_goodness_of_fit_ref 1.222
_refine_ls_hydrogen_treatment undef
_refine_ls_matrix_type full
_refine_ls_number_parameters 98
_refine_ls_number_reflns 2070
_refine_ls_number_restraints 0
_refine_ls_restrained_S_all 1.222
_refine_ls_R_factor_all 0.0113
_refine_ls_R_factor_gt 0.0108
_refine_ls_shift/su_max 0.001
_refine_ls_shift/su_mean 0.000
_refine_ls_structure_factor_coef Fsqd
_refine_ls_weighting_details 'w=1/[\s^2^(Fo^2^)+15.8450P] where P=(Fo^2^+2Fc^2^)/3'
_refine_ls_weighting_scheme calc
_refine_ls_wR_factor_gt 0.0214
_refine_ls_wR_factor_ref 0.0215
_reflns_Friedel_coverage 0.000
_reflns_number_gt 2033
_reflns_number_total 2070
_reflns_threshold_expression 'I > 2\s(I)'
_cod_data_source_file d5dt01979f2.cif
_cod_data_source_block asp275_v1
_cod_depositor_comments 'Adding full bibliography for 7719482.cif.'
_cod_database_code 7719482
_shelx_shelxl_version_number 2019/3
_chemical_oxdiff_formula 'Pb8 O4 I6 C N2'
_shelx_space_group_comment
;
The symmetry employed for this shelxl refinement is uniquely defined
by the following loop, which should always be used as a source of
symmetry information in preference to the above space-group names.
They are only intended as comments.
;
_shelx_estimated_absorpt_t_max 0.359
_shelx_estimated_absorpt_t_min 0.150
_olex2_refinement_description
;
;
_olex2_submission_special_instructions 'No special instructions were received'
_oxdiff_exptl_absorpt_empirical_details
;
Empirical correction (ABSPACK) includes:
- Absorption correction using spherical harmonics
- Frame scaling
- Detector area scaling
- B-factor correction
;
_oxdiff_exptl_absorpt_empirical_full_max 1.542
_oxdiff_exptl_absorpt_empirical_full_min 0.619

loop_
_space_group_symop_operation_xyz
'x, y, z'
'-x, y, -z+1/2'
'x+1/2, y+1/2, z'
'-x+1/2, y+1/2, -z+1/2'
'-x, -y, -z'
'x, -y, z-1/2'
'-x+1/2, -y+1/2, -z'
'x+1/2, -y+1/2, z-1/2'

loop_
_atom_site_label
_atom_site_type_symbol
_atom_site_fract_x
_atom_site_fract_y
_atom_site_fract_z
_atom_site_U_iso_or_equiv
_atom_site_adp_type
_atom_site_occupancy
_atom_site_site_symmetry_order
_atom_site_calc_flag
_atom_site_refinement_flags_posn
_atom_site_refinement_flags_adp
_atom_site_refinement_flags_occupancy
_atom_site_disorder_assembly
_atom_site_disorder_group
C1 C 0.500000 0.7666(8) 0.750000 0.0117(14) Uani 1 2 d S T P . .
I1 I 0.25199(2) 0.35070(4) 0.61981(2) 0.01312(7) Uani 1 1 d . . . . .
I2 I 0.21923(2) 0.86557(4) 0.60444(2) 0.01310(7) Uani 1 1 d . . . . .
I3 I 0.51818(2) 0.75856(4) 0.53565(2) 0.01290(7) Uani 1 1 d . . . . .
N1 N 0.4290(2) 0.7658(5) 0.7049(2) 0.0111(8) Uani 1 1 d . . . . .
O1 O 0.43856(19) 0.4132(4) 0.7808(2) 0.0095(6) Uani 1 1 d . . . . .
O2 O 0.44393(18) 1.1427(4) 0.6591(2) 0.0100(6) Uani 1 1 d . . . . .
Pb1 Pb 0.42037(2) 0.13830(2) 0.78829(2) 0.01036(4) Uani 1 1 d . . . . .
Pb2 Pb 0.56916(2) 0.42971(2) 0.87329(2) 0.00970(4) Uani 1 1 d . . . . .
Pb3 Pb 0.34903(2) 0.60901(2) 0.77713(2) 0.01013(4) Uani 1 1 d . . . . .
Pb4 Pb 0.37437(2) 0.93619(2) 0.56441(2) 0.01041(4) Uani 1 1 d . . . . .

loop_
_atom_site_aniso_label
_atom_site_aniso_U_11
_atom_site_aniso_U_22
_atom_site_aniso_U_33
_atom_site_aniso_U_23
_atom_site_aniso_U_13
_atom_site_aniso_U_12
C1 0.022(4) 0.004(3) 0.014(3) 0.000 0.012(3) 0.000
I1 0.01148(15) 0.01345(15) 0.01284(14) 0.00109(11) 0.00332(12) -0.00306(12)
I2 0.01320(15) 0.01199(14) 0.01383(14) -0.00175(11) 0.00523(12) 0.00154(12)
I3 0.01265(15) 0.01537(15) 0.01149(14) 0.00159(11) 0.00575(12) 0.00190(12)
N1 0.011(2) 0.0109(19) 0.0129(19) 0.0027(15) 0.0059(17) -0.0010(16)
O1 0.0102(16) 0.0090(15) 0.0089(15) 0.0012(12) 0.0035(13) 0.0009(13)
O2 0.0108(17) 0.0079(15) 0.0116(15) -0.0021(12) 0.0050(13) -0.0021(13)
Pb1 0.01159(9) 0.00895(8) 0.01228(8) 0.00073(6) 0.00665(7) -0.00090(7)
Pb2 0.01023(9) 0.00930(8) 0.00936(8) -0.00098(6) 0.00379(7) -0.00028(7)
Pb3 0.00955(9) 0.00976(8) 0.01176(8) -0.00048(6) 0.00504(7) 0.00106(7)
Pb4 0.00986(9) 0.00993(9) 0.01001(8) -0.00073(6) 0.00259(7) -0.00012(7)

loop_
_atom_type_symbol
_atom_type_description
_atom_type_scat_dispersion_real
_atom_type_scat_dispersion_imag
_atom_type_scat_source
C C 0.0033 0.0016 'International Tables Vol C Tables 4.2.6.8 and 6.1.1.4'
I I -0.4742 1.8119 'International Tables Vol C Tables 4.2.6.8 and 6.1.1.4'
N N 0.0061 0.0033 'International Tables Vol C Tables 4.2.6.8 and 6.1.1.4'
O O 0.0106 0.0060 'International Tables Vol C Tables 4.2.6.8 and 6.1.1.4'
Pb Pb -3.3944 10.1111 'International Tables Vol C Tables 4.2.6.8 and 6.1.1.4'

loop_
_exptl_crystal_face_index_h
_exptl_crystal_face_index_k
_exptl_crystal_face_index_l
_exptl_crystal_face_perp_dist
-9 -1 -16 0.0079
-23 4 1 0.0119
15 0 12 0.0104
22 -6 -14 0.0084
9 0 -23 0.0098
-7 4 21 0.0090
-11 -4 21 0.0129
7 11 0 0.0241
-2 -10 -10 0.0130
-7 11 -3 0.0204
1 1 -21 0.0074
26 -2 -5 0.0110
25 4 -6 0.0146
-1 -11 8 0.0137

loop_
_geom_angle_atom_site_label_1
_geom_angle_atom_site_label_2
_geom_angle_atom_site_label_3
_geom_angle
_geom_angle_site_symmetry_1
_geom_angle_site_symmetry_3
_geom_angle_publ_flag
N1 C1 N1 179.4(7) 2_656 . ?
Pb2 I1 Pb4 105.151(9) 2_656 7_566 ?
Pb3 I1 Pb2 67.319(7) . 2_656 ?
Pb3 I1 Pb4 108.876(10) . 7_566 ?
Pb4 I2 Pb3 125.904(10) . 4_556 ?
Pb4 I3 Pb3 113.479(9) . 2_656 ?
C1 N1 Pb3 115.2(3) . . ?
C1 N1 Pb4 118.6(3) . . ?
Pb4 N1 Pb3 125.79(15) . . ?
Pb1 O1 Pb2 99.62(12) . . ?
Pb1 O1 Pb2 99.28(11) . 2_656 ?
Pb1 O1 Pb3 123.91(14) . . ?
Pb2 O1 Pb2 105.25(12) . 2_656 ?
Pb2 O1 Pb3 123.56(13) . . ?
Pb3 O1 Pb2 101.37(11) . 2_656 ?
Pb1 O2 Pb1 104.80(12) 1_565 2_666 ?
Pb1 O2 Pb2 99.97(11) 1_565 2_666 ?
Pb1 O2 Pb2 95.42(11) 2_666 2_666 ?
Pb4 O2 Pb1 108.96(12) . 1_565 ?
Pb4 O2 Pb1 118.26(13) . 2_666 ?
Pb4 O2 Pb2 126.33(14) . 2_666 ?
O1 Pb1 O2 80.71(11) . 2_646 ?
O1 Pb1 O2 81.24(11) . 1_545 ?
O1 Pb1 Pb1 79.69(8) . 2_656 ?
O1 Pb1 Pb2 42.05(7) . 2_656 ?
O1 Pb1 Pb2 40.49(8) . . ?
O2 Pb1 O2 75.17(12) 1_545 2_646 ?
O2 Pb1 Pb1 37.95(8) 1_545 2_656 ?
O2 Pb1 Pb1 37.25(7) 2_646 2_656 ?
O2 Pb1 Pb2 83.03(7) 2_646 2_656 ?
O2 Pb1 Pb2 85.76(8) 1_545 . ?
O2 Pb1 Pb2 42.77(7) 2_646 . ?
O2 Pb1 Pb2 40.84(8) 1_545 2_656 ?
Pb2 Pb1 Pb1 57.456(5) 2_656 2_656 ?
Pb2 Pb1 Pb1 59.997(5) . 2_656 ?
Pb2 Pb1 Pb2 64.206(6) . 2_656 ?
I1 Pb2 Pb1 120.733(8) 2_656 . ?
I1 Pb2 Pb1 63.252(7) 2_656 2_656 ?
I1 Pb2 Pb3 54.330(7) 2_656 2_656 ?
O1 Pb2 I1 70.59(8) 2_656 2_656 ?
O1 Pb2 I1 142.66(7) . 2_656 ?
O1 Pb2 O1 74.36(12) . 2_656 ?
O1 Pb2 O2 79.21(11) . 2_646 ?
O1 Pb2 Pb1 38.67(7) 2_656 2_656 ?
O1 Pb2 Pb1 81.76(7) 2_656 . ?
O1 Pb2 Pb1 81.37(8) . 2_656 ?
O1 Pb2 Pb1 39.89(8) . . ?
O1 Pb2 Pb3 37.99(7) 2_656 2_656 ?
O1 Pb2 Pb3 102.64(7) . 2_656 ?
O2 Pb2 I1 80.42(8) 2_646 2_656 ?
O2 Pb2 O1 76.35(10) 2_646 2_656 ?
O2 Pb2 Pb1 41.80(8) 2_646 . ?
O2 Pb2 Pb1 39.19(7) 2_646 2_656 ?
O2 Pb2 Pb3 106.15(7) 2_646 2_656 ?
Pb1 Pb2 Pb1 62.546(6) . 2_656 ?
Pb1 Pb2 Pb3 119.683(6) . 2_656 ?
Pb1 Pb2 Pb3 67.608(5) 2_656 2_656 ?
I1 Pb3 I2 80.730(8) . 4_546 ?
I1 Pb3 I3 160.581(10) . 2_656 ?
I1 Pb3 Pb2 58.351(7) . 2_656 ?
I2 Pb3 Pb2 120.323(8) 4_546 2_656 ?
I3 Pb3 I2 91.060(8) 2_656 4_546 ?
I3 Pb3 Pb2 113.037(8) 2_656 2_656 ?
N1 Pb3 I1 102.29(9) . . ?
N1 Pb3 I2 167.97(9) . 4_546 ?
N1 Pb3 I3 82.39(8) . 2_656 ?
N1 Pb3 Pb2 54.47(9) . 2_656 ?
O1 Pb3 I1 75.10(8) . . ?
O1 Pb3 I2 91.32(8) . 4_546 ?
O1 Pb3 I3 87.62(8) . 2_656 ?
O1 Pb3 N1 78.40(12) . . ?
O1 Pb3 Pb2 40.64(7) . 2_656 ?
I2 Pb4 I1 84.351(9) . 7_566 ?
I3 Pb4 I1 115.004(9) . 7_566 ?
I3 Pb4 I2 143.588(9) . . ?
N1 Pb4 I1 162.44(9) . 7_566 ?
N1 Pb4 I2 78.10(9) . . ?
N1 Pb4 I3 79.94(9) . . ?
O2 Pb4 I1 102.36(8) . 7_566 ?
O2 Pb4 I2 107.98(8) . . ?
O2 Pb4 I3 97.96(8) . . ?
O2 Pb4 N1 83.61(12) . . ?

loop_
_geom_bond_atom_site_label_1
_geom_bond_atom_site_label_2
_geom_bond_distance
_geom_bond_site_symmetry_2
_geom_bond_publ_flag
C1 N1 1.233(4) 2_656 ?
C1 N1 1.233(4) . ?
I1 Pb2 3.3810(4) 2_656 ?
I1 Pb3 3.2266(3) . ?
I1 Pb4 3.4247(4) 7_566 ?
I2 Pb3 3.3494(3) 4_556 ?
I2 Pb4 3.2855(4) . ?
I3 Pb3 3.2698(4) 2_656 ?
I3 Pb4 3.2616(3) . ?
N1 Pb3 2.583(4) . ?
N1 Pb4 2.493(4) . ?
O1 Pb1 2.272(3) . ?
O1 Pb2 2.300(3) . ?
O1 Pb2 2.435(3) 2_656 ?
O1 Pb3 2.301(3) . ?
O2 Pb1 2.302(3) 1_565 ?
O2 Pb1 2.338(3) 2_666 ?
O2 Pb2 2.382(3) 2_666 ?
O2 Pb4 2.288(3) . ?
Pb1 Pb1 3.6761(4) 2_656 ?
Pb1 Pb2 3.5876(2) 2_656 ?
Pb1 Pb2 3.4922(3) . ?
Pb2 Pb3 3.6645(2) 2_656 ?

loop_
_exptl_oxdiff_crystal_face_indexfrac_h
_exptl_oxdiff_crystal_face_indexfrac_k
_exptl_oxdiff_crystal_face_indexfrac_l
_exptl_oxdiff_crystal_face_x
_exptl_oxdiff_crystal_face_y
_exptl_oxdiff_crystal_face_z
-8.6404 -1.4558 -16.4431 0.4480 0.3588 0.8189
-23.3624 3.5631 0.7753 0.7830 0.6220 0.0089
14.7151 -0.1517 12.1339 -0.6127 -0.4890 -0.6209
21.6878 -5.5259 -14.0996 -0.6001 -0.4744 0.6440
9.1819 -0.3761 -22.6901 -0.2179 0.2904 0.9318
-6.6333 3.5796 21.3616 0.0463 -0.0579 -0.9972
-11.3240 -3.9834 21.3029 0.4181 -0.5623 -0.7134
6.8618 10.9950 -0.0170 -0.5415 0.7348 -0.4084
-1.9715 -9.8021 -9.9749 0.3787 -0.5162 0.7682
-7.1157 10.6143 -3.0250 0.0097 0.9854 -0.1701
1.2710 0.9964 -21.1183 0.0362 0.4870 0.8726
25.6493 -1.5789 -4.5662 -0.9005 -0.4286 0.0742
25.0547 3.5222 -6.4358 -0.9999 0.0093 -0.0089
-0.9068 -10.6358 8.0317 0.2666 -0.9638 0.0089
